data_4061117
_journal_name_full Organometallics
_journal_paper_doi 10.1021/om049515f
_journal_year 2004
_chemical_formula_moiety 'C26 H40 Cr Mo2 N2 O10 Te2'
_chemical_formula_sum 'C26 H40 Cr Mo2 N2 O10 Te2'
_chemical_formula_weight 1039.68
_space_group_IT_number 52
_symmetry_cell_setting orthorhombic
_symmetry_space_group_name_Hall '-P 2ab 2c'
_symmetry_space_group_name_H-M 'P c n n'
_cell_angle_alpha 90.00
_cell_angle_beta 90.00
_cell_angle_gamma 90.00
_cell_formula_units_Z 4
_cell_length_a 8.5520(2)
_cell_length_b 16.3450(4)
_cell_length_c 25.3350(9)
_cell_measurement_temperature 298(2)
_cell_volume 3541.39(17)
_diffrn_ambient_temperature 298(2)
_exptl_crystal_density_diffrn 1.950
_cod_database_code 4061117

loop_
_symmetry_equiv_pos_as_xyz
'x, y, z'
'-x+1/2, -y+1/2, z'
'x, -y, -z+1/2'
'-x+1/2, y+1/2, -z+1/2'
'-x, -y, -z'
'x-1/2, y-1/2, -z'
'-x, y, z-1/2'
'x-1/2, -y-1/2, z-1/2'

loop_
_atom_site_label
_atom_site_type_symbol
_atom_site_fract_x
_atom_site_fract_y
_atom_site_fract_z
_atom_site_U_iso_or_equiv
_atom_site_adp_type
_atom_site_occupancy
_atom_site_symmetry_multiplicity
_atom_site_calc_flag
_atom_site_refinement_flags
_atom_site_disorder_assembly
_atom_site_disorder_group
Te1 Te 0.01315(6) 0.25609(3) 0.096345(19) 0.04535(18) Uani 1 1 d . . .
Mo1 Mo 0.2500 0.2500 0.17641(3) 0.0383(2) Uani 1 2 d S . .
Mo2 Mo 0.2409 0.1553 0.0723 0.046 Uani 0.50 1 d P . 1
Cr Cr 0.2409 0.1553 0.0723 0.046 Uani 0.50 1 d P . 2
N1 N -0.2650(8) 0.0000 0.2500 0.0392(19) Uani 1 2 d S . .
O1 O -0.0114(7) 0.2472(2) 0.2611(2) 0.0636(17) Uani 1 1 d . . .
C10 C 0.8617(10) 0.2023(5) -0.1147(3) 0.069(2) Uani 1 1 d . . .
H10A H 0.9311 0.1726 -0.0919 0.082 Uiso 1 1 d R . .
H10B H 0.5813 0.2605 -0.1364 0.082 Uiso 1 1 d R . .
O2 O 0.2538(6) 0.0610(4) 0.1997(2) 0.074(2) Uani 1 1 d . . .
O3 O 0.0012(7) 0.0208(4) 0.0840(3) 0.097(2) Uani 1 1 d . . .
C3 C 0.0875(11) 0.0726(5) 0.0795(3) 0.061(2) Uani 1 1 d . . .
N2 N 0.7500 0.2500 -0.0818(3) 0.043(2) Uani 1 2 d S . .
O4 O 0.4649(8) 0.0122(4) 0.0808(3) 0.093(2) Uani 1 1 d . . .
C1 C 0.0844(10) 0.2485(3) 0.2286(3) 0.0435(17) Uani 1 1 d . . .
C12 C 0.6503(9) 0.1932(5) -0.0472(3) 0.068(2) Uani 1 1 d . . .
H12A H 0.5830 0.1609 -0.0693 0.082 Uiso 1 1 d R . .
H12B H 0.5881 0.2261 -0.0239 0.082 Uiso 1 1 d R . .
O5 O 0.2321(7) 0.1445(5) -0.0464(3) 0.100(3) Uani 1 1 d . . .
C6 C -0.1625(11) 0.0542(5) 0.2176(4) 0.077(3) Uani 1 1 d . . .
H6A H -0.1006 -0.0875 0.2586 0.093 Uiso 1 1 d R . .
H6B H -0.0950 0.0211 0.1961 0.093 Uiso 1 1 d R . .
C4 C 0.3841(11) 0.0679(5) 0.0766(3) 0.064(2) Uani 1 1 d . . .
C9 C -0.2846(10) -0.1035(6) 0.1752(4) 0.079(3) Uani 1 1 d . . .
H9A H -0.3568 -0.1340 0.1539 0.094 Uiso 1 1 d R . .
H9B H -0.2157 -0.1407 0.1931 0.094 Uiso 1 1 d R . .
H9C H -0.2245 -0.0676 0.1532 0.094 Uiso 1 1 d R . .
C8 C -0.3718(9) -0.0499(4) 0.2145(3) 0.068(2) Uani 1 1 d . . .
H8A H -0.4321 -0.0867 0.2360 0.081 Uiso 1 1 d R . .
H8B H -0.4409 -0.0136 0.1960 0.081 Uiso 1 1 d R . .
C2 C 0.2516(7) 0.1274(5) 0.1854(3) 0.053(2) Uani 1 1 d . . .
C11 C 0.7849(10) 0.1399(5) -0.1506(3) 0.077(3) Uani 1 1 d . . .
H11A H 0.8630 0.1111 -0.1705 0.092 Uiso 1 1 d R . .
H11B H 0.7260 0.1016 -0.1299 0.092 Uiso 1 1 d R . .
H11C H 0.7160 0.1680 -0.1744 0.092 Uiso 1 1 d R . .
C13 C 0.7432(9) 0.1367(6) -0.0130(3) 0.074(3) Uani 1 1 d . . .
H13A H 0.6728 0.1039 0.0075 0.089 Uiso 1 1 d R . .
H13B H 0.8053 0.1019 -0.0352 0.089 Uiso 1 1 d R . .
H13C H 0.8105 0.1671 0.0101 0.089 Uiso 1 1 d R . .
C7 C -0.2474(9) -0.1105(7) 0.3193(4) 0.090(4) Uani 1 1 d . . .
H7A H -0.1739 -0.1435 0.3384 0.108 Uiso 1 1 d R . .
H7B H -0.3147 -0.1452 0.2988 0.108 Uiso 1 1 d R . .
H7C H -0.3090 -0.0793 0.3437 0.108 Uiso 1 1 d R . .
C5 C 0.2344(9) 0.1481(5) -0.0009(4) 0.062(2) Uani 1 1 d . . .

loop_
_atom_site_aniso_label
_atom_site_aniso_U_11
_atom_site_aniso_U_22
_atom_site_aniso_U_33
_atom_site_aniso_U_23
_atom_site_aniso_U_13
_atom_site_aniso_U_12
Te1 0.0400(3) 0.0541(3) 0.0420(3) 0.00200(17) -0.0035(2) -0.00393(19)
Mo1 0.0416(6) 0.0396(5) 0.0338(4) 0.000 0.000 -0.0006(3)
Mo2 0.048 0.042 0.047 -0.009 0.001 -0.005
Cr 0.048 0.042 0.047 -0.009 0.001 -0.005
N1 0.036(5) 0.034(4) 0.047(5) 0.008(3) 0.000 0.000
O1 0.070(5) 0.072(4) 0.049(4) 0.002(2) 0.019(3) 0.002(2)
C10 0.068(6) 0.076(6) 0.062(5) 0.009(4) 0.019(4) 0.004(5)
O2 0.113(6) 0.043(3) 0.067(4) 0.012(3) -0.002(3) 0.003(2)
O3 0.084(6) 0.065(4) 0.142(7) -0.001(4) 0.012(4) -0.029(4)
C3 0.057(6) 0.057(5) 0.070(6) -0.015(4) 0.008(4) 0.003(4)
N2 0.045(6) 0.045(5) 0.040(4) 0.000 0.000 0.000(3)
O4 0.078(5) 0.055(4) 0.144(6) 0.000(4) 0.001(4) 0.008(3)
C1 0.056(5) 0.032(4) 0.043(4) -0.002(3) -0.008(4) 0.001(3)
C12 0.060(6) 0.082(6) 0.062(5) -0.007(4) 0.016(4) -0.023(4)
O5 0.117(7) 0.132(7) 0.051(4) -0.017(4) -0.002(4) -0.015(3)
C6 0.075(7) 0.065(6) 0.092(7) 0.013(4) 0.027(6) -0.011(5)
C4 0.065(6) 0.057(5) 0.070(6) -0.007(4) 0.004(5) -0.014(4)
C9 0.100(8) 0.067(6) 0.069(6) -0.016(5) 0.001(5) 0.000(5)
C8 0.056(6) 0.073(6) 0.073(6) 0.003(4) -0.019(5) -0.008(4)
C2 0.053(5) 0.051(5) 0.055(5) -0.008(4) -0.001(4) 0.000(3)
C11 0.126(9) 0.053(5) 0.052(5) -0.011(4) 0.008(5) 0.001(5)
C13 0.120(10) 0.057(5) 0.045(5) 0.008(4) -0.003(5) -0.008(4)
C7 0.119(11) 0.079(7) 0.071(6) 0.034(6) -0.015(5) 0.002(5)
C5 0.068(7) 0.064(5) 0.053(5) -0.015(4) -0.001(4) -0.010(3)

loop_
_geom_bond_atom_site_label_1
_geom_bond_atom_site_label_2
_geom_bond_distance
_geom_bond_site_symmetry_2
_geom_bond_publ_flag
Te1 Cr 2.6226(5) . ?
Te1 Mo2 2.6226(5) . ?
Te1 Cr 2.6251(5) 2 ?
Te1 Mo2 2.6251(5) 2 ?
Te1 Mo1 2.8683(8) . ?
Mo1 C1 1.937(9) . ?
Mo1 C1 1.937(9) 2 ?
Mo1 C2 2.017(9) . ?
Mo1 C2 2.017(9) 2 ?
Mo1 Te1 2.8682(8) 2 ?
Mo1 Cr 3.0592(7) 2 ?
Mo1 Mo2 3.0592(7) 2 ?
Mo1 Cr 3.0593(7) . ?
Mo1 Mo2 3.0593(7) . ?
Mo2 C5 1.860(9) . ?
Mo2 C4 1.885(10) . ?
Mo2 C3 1.893(9) . ?
Mo2 Te1 2.6252(5) 2 ?
Mo2 Mo2 3.0985 2 ?
Cr C5 1.860(9) . ?
Cr C4 1.885(10) . ?
Cr C3 1.893(9) . ?
Cr Te1 2.6252(5) 2 ?
N1 C6 1.493(8) . ?
N1 C6 1.493(8) 3 ?
N1 C8 1.519(7) . ?
N1 C8 1.519(7) 3 ?
O1 C1 1.162(10) . ?
C10 N2 1.488(9) . ?
C10 C11 1.516(11) . ?
O2 C2 1.145(10) . ?
O3 C3 1.129(9) . ?
N2 C10 1.488(9) 2_655 ?
N2 C12 1.534(8) 2_655 ?
N2 C12 1.534(8) . ?
O4 C4 1.148(9) . ?
C12 C13 1.496(11) . ?
O5 C5 1.153(10) . ?
C6 C7 1.499(12) 3 ?
C9 C8 1.522(11) . ?
C7 C6 1.499(12) 3 ?
